data_1513881
loop_
_publ_author_name
'Le Bail, Armel'

_publ_contact_author_address
; 
Universit\'e du Maine, Institut des Mol\'ecules et des Mat\'eriaux du Mans, 
CNRS UMR 6283, 72085 Le Mans, France
;
_publ_contact_author_email armel.le_bail@univ-lemans.fr
_publ_contact_author_fax '33 (0)2 43 83 35 06'
_publ_contact_author_name 'Armel Le Bail'
_publ_contact_author_phone '33 (0)2 43 83 33 47'
_publ_section_title
;
 On two new K~2~FeF~5~ forms
;
_journal_issue 1
_journal_name_full 'Powder Diffraction'
_journal_page_first 33
_journal_page_last 41
_journal_paper_doi 10.1017/S0885715613001334
_journal_volume 29
_journal_year 2014
_chemical_formula_moiety 'F5 Fe, 2(K)'
_chemical_formula_sum 'F5 Fe K2'
_chemical_formula_weight 229.05
_space_group_IT_number 62
_symmetry_cell_setting orthorhombic
_symmetry_space_group_name_Hall '-P 2ac 2n'
_symmetry_space_group_name_H-M 'P n m a'
_cell_angle_alpha 90.00000
_cell_angle_beta 90.00000
_cell_angle_gamma 90.00000
_cell_formula_units_Z 4
_cell_length_a 7.3964(2)
_cell_length_b 5.6779(1)
_cell_length_c 11.5445(3)
_cell_measurement_temperature 296
_cell_volume 484.82(2)
_computing_structure_refinement FULLPROF
_diffrn_ambient_temperature 296
_diffrn_measurement_device_type 'Siemens D500'
_diffrn_measurement_method 'step scan'
_diffrn_radiation_monochromator graphite
_diffrn_radiation_source 'X-ray tube'
_diffrn_radiation_type CuK\a
_diffrn_radiation_wavelength 1.5418
_exptl_crystal_density_diffrn 3.138
_exptl_crystal_F_000 436.0
_pd_char_colour white
_pd_meas_2theta_range_inc 0.020000
_pd_meas_2theta_range_max 130.00000
_pd_meas_2theta_range_min 10.00000
_pd_meas_number_of_points 6001
_pd_proc_2theta_range_inc 0.020000
_pd_proc_2theta_range_max 129.8764
_pd_proc_2theta_range_min 9.8764
_pd_proc_ls_prof_R_factor 8.0616
_pd_proc_ls_prof_wR_expected 5.9493
_pd_proc_ls_prof_wR_factor 10.4386
_pd_proc_wavelength 1.540560
_refine_ls_goodness_of_fit_all 1.755
_refine_ls_number_parameters 70
_refine_ls_number_reflns 972
_refine_ls_number_restraints 0
_refine_ls_R_I_factor 4.6781
_cod_data_source_file K2FeF5-form-III.cif
_cod_data_source_block K2FeF5-form-III
_cod_database_code 1513881
_pd_proc_ls_prof_cr_factor 13.2279
_pd_proc_ls_prof_cwr_factor 15.3081
_pd_proc_ls_prof_cwr_expected 8.7246
_pd_proc_ls_prof_chi2 3.0786
_pd_proc_ls_prof_echi2 3.0948

loop_
_symmetry_equiv_pos_as_xyz
x,y,z
x+1/2,-y+1/2,-z+1/2
-x,y+1/2,-z
-x+1/2,-y,z+1/2
-x,-y,-z
-x+1/2,y+1/2,z+1/2
x,-y+1/2,z
x+1/2,y,-z+1/2

loop_
_atom_site_label
_atom_site_type_symbol
_atom_site_thermal_displace_type
_atom_site_fract_x
_atom_site_fract_y
_atom_site_fract_z
_atom_site_occupancy
_atom_site_U_iso_or_equiv
Fe Fe Uiso 0.6693(3) 0.25000 0.4368(2) 1.000 0.0147(6)
F1 F Uiso 0.50000 0.00000 0.50000 1.000 0.0113(15)
F2 F Uiso 0.5236(8) 0.25000 0.3050(6) 1.000 0.041(2)
F3 F Uiso 0.7823(8) 0.25000 0.5903(6) 1.000 0.036(2)
F4 F Uiso 0.8257(7) 0.0119(6) 0.3869(3) 1.000 0.0274(13)
K1 K Uiso 0.1578(4) 0.25000 0.4142(2) 1.000 0.0251(10)
K2 K Uiso 0.4873(3) 0.25000 0.7283(3) 1.000 0.0172(9)

loop_
_atom_type_symbol
_atom_type_scat_Cromer_Mann_a1
_atom_type_scat_Cromer_Mann_b1
_atom_type_scat_Cromer_Mann_a2
_atom_type_scat_Cromer_Mann_b2
_atom_type_scat_Cromer_Mann_a3
_atom_type_scat_Cromer_Mann_b3
_atom_type_scat_Cromer_Mann_a4
_atom_type_scat_Cromer_Mann_b4
_atom_type_scat_Cromer_Mann_c
_atom_type_scat_dispersion_real
_atom_type_scat_dispersion_imag
_atom_type_scat_source
K+1 7.95780 12.63310 7.49170 0.76740 6.35900 -0.00200 1.19150 31.91280 -4.99780 0.36500 1.06600 International_Tables_for_Crystallography_Vol.C(1991)_Tables_6.1.1.4_and_6.1.1.5
Fe+3 11.17640 4.61470 7.38630 0.30050 3.39480 11.67290 0.07240 38.55660 0.97070 -1.17900 3.20400 International_Tables_for_Crystallography_Vol.C(1991)_Tables_6.1.1.4_and_6.1.1.5
F-1 3.63220 5.27756 3.51057 14.73530 1.26064 0.44226 0.94071 47.34370 0.65340 0.06900 0.05300 International_Tables_for_Crystallography_Vol.C(1991)_Tables_6.1.1.4_and_6.1.1.5

loop_
_geom_angle_atom_site_label_1
_geom_angle_atom_site_label_2
_geom_angle_atom_site_label_3
_geom_angle
_geom_angle_publ_flag
F1 Fe F2 86.37(16) yes
F1 Fe F3 86.45(15) yes
F1 Fe F4 89.24(13) yes
F2 Fe F3 169.9(3) yes
F2 Fe F4 96.1(2) yes

loop_
_geom_bond_atom_site_label_1
_geom_bond_atom_site_label_2
_geom_bond_distance
_geom_bond_publ_flag
Fe F1 2.0286(16) yes
Fe F2 1.865(7) yes
Fe F3 1.959(7) yes
Fe F4 1.870(4) yes
